data_7228666
loop_
_publ_author_name
'Liu, Meng'
'Yin, Chuming'
'Chen, Peng'
'Zhang, Mingtao'
'Parkin, Sean R.'
'Zhou, Panpan'
'Li, Tonglei'
'Yu, Faquan'
'Long, Sihui'

_publ_section_title
;
 sp2CH&#x2026;Cl Hydrogen Bond in the Conformational Polymorphism of
 4-Chloro-phenylanthranilic acid
;
_journal_name_full CrystEngComm
_journal_paper_doi 10.1039/C7CE00772H
_journal_year 2017
_chemical_formula_moiety 'C13 H10 Cl N O2'
_chemical_formula_sum 'C13 H10 Cl N O2'
_chemical_formula_weight 247.67
_space_group_crystal_system orthorhombic
_space_group_IT_number 61
_space_group_name_Hall '-P 2ac 2ab'
_space_group_name_H-M_alt 'P b c a'
_symmetry_space_group_name_Hall '-P 2ac 2ab'
_symmetry_space_group_name_H-M 'P b c a'
_atom_sites_solution_hydrogens mixed
_atom_sites_solution_primary direct
_atom_sites_solution_secondary difmap
_audit_creation_method SHELXL-2016/6
_audit_update_record
;
2017-06-27 deposited with the CCDC.
2017-07-07 downloaded from the CCDC.
;
_cell_angle_alpha 90
_cell_angle_beta 90
_cell_angle_gamma 90
_cell_formula_units_Z 8
_cell_length_a 9.8504(1)
_cell_length_b 7.4915(2)
_cell_length_c 31.4272(8)
_cell_measurement_reflns_used 3056
_cell_measurement_temperature 90.0(2)
_cell_measurement_theta_max 27.48
_cell_measurement_theta_min 1.00
_cell_volume 2319.15(9)
_computing_cell_refinement '<i>SCALEPACK</i> (Otwinowski & Minor, 2006)'
_computing_data_collection '<i>COLLECT</i> (Nonius, 1998)'
_computing_data_reduction '<i>DENZO-SMN</i> (Otwinowski & Minor, 2006)'
_computing_molecular_graphics '<i>XP in SHELXTL</i> (Sheldrick, 2008)'
_computing_publication_material '<i>SHELX</i> (Sheldrick, 2008) and <i>CIFFIX</i> (Parkin, 2013)'
_computing_structure_refinement '<i>SHELXL-2016/6</i> (Sheldrick, 2015b)'
_computing_structure_solution '<i>SHELXT</i> (Sheldrick, 2015a)'
_diffrn_ambient_temperature 90.0(2)
_diffrn_detector_area_resol_mean 9.1
_diffrn_measured_fraction_theta_full 1.000
_diffrn_measured_fraction_theta_max 1.000
_diffrn_measurement_device_type 'Nonius KappaCCD diffractometer'
_diffrn_measurement_method '\f and \w scans at fixed \c = 55\%'
_diffrn_radiation_type MoK\a
_diffrn_radiation_wavelength 0.71073
_diffrn_reflns_av_R_equivalents 0.0621
_diffrn_reflns_av_unetI/netI 0.0713
_diffrn_reflns_Laue_measured_fraction_full 1.000
_diffrn_reflns_Laue_measured_fraction_max 1.000
_diffrn_reflns_limit_h_max 12
_diffrn_reflns_limit_h_min -12
_diffrn_reflns_limit_k_max 9
_diffrn_reflns_limit_k_min -9
_diffrn_reflns_limit_l_max 40
_diffrn_reflns_limit_l_min -40
_diffrn_reflns_number 4917
_diffrn_reflns_point_group_measured_fraction_full 1.000
_diffrn_reflns_point_group_measured_fraction_max 1.000
_diffrn_reflns_theta_full 25.242
_diffrn_reflns_theta_max 27.473
_diffrn_reflns_theta_min 2.440
_diffrn_source 'fine-focus sealed-tube'
_exptl_absorpt_coefficient_mu 0.317
_exptl_absorpt_correction_T_max 0.969
_exptl_absorpt_correction_T_min 0.884
_exptl_absorpt_correction_type multi-scan
_exptl_absorpt_process_details '<i>Scalepack</i> (Otwinowski & Minor, 2006)'
_exptl_crystal_colour colorless
_exptl_crystal_density_diffrn 1.419
_exptl_crystal_description rod
_exptl_crystal_F_000 1024
_exptl_crystal_size_max 0.400
_exptl_crystal_size_mid 0.100
_exptl_crystal_size_min 0.100
_refine_diff_density_max 0.498
_refine_diff_density_min -0.293
_refine_diff_density_rms 0.073
_refine_ls_extinction_method none
_refine_ls_goodness_of_fit_ref 0.988
_refine_ls_hydrogen_treatment mixed
_refine_ls_matrix_type full
_refine_ls_number_parameters 160
_refine_ls_number_reflns 2655
_refine_ls_number_restraints 0
_refine_ls_restrained_S_all 0.988
_refine_ls_R_factor_all 0.1190
_refine_ls_R_factor_gt 0.0531
_refine_ls_shift/su_max 0.001
_refine_ls_shift/su_mean 0.000
_refine_ls_structure_factor_coef Fsqd
_refine_ls_weighting_details 'w=1/[\s^2^(Fo^2^)+(0.0846P)^2^] where P=(Fo^2^+2Fc^2^)/3'
_refine_ls_weighting_scheme calc
_refine_ls_wR_factor_gt 0.1269
_refine_ls_wR_factor_ref 0.1573
_reflns_Friedel_coverage 0.000
_reflns_number_gt 1420
_reflns_number_total 2655
_reflns_threshold_expression 'I > 2\s(I)'
_cod_data_source_file c7ce00772h1.cif
_cod_data_source_block k10187
_cod_database_code 7228666
_shelx_shelxl_version_number 2016/6
_shelx_space_group_comment
; 
The symmetry employed for this shelxl refinement is uniquely defined 
by the following loop, which should always be used as a source of 
symmetry information in preference to the above space-group names. 
They are only intended as comments. 
;
_shelx_estimated_absorpt_t_min 0.884
_shelx_estimated_absorpt_t_max 0.969
_exptl_absorpt_special_details
; 
In addition to absorption, multi-scan techniques also correct other slowly 
varying changes in scale factor over reciprocal space, such as those caused 
by x-ray beam inhomogeneity, goniometer imperfection, crystal decomposition, 
crystal longer than the x-ray beam cross section, absorption by the crystal 
mount etc.  These account, by and large, for much of the difference between 
estimated values of Tmin and Tmax and the _exptl_absorpt_correction_ values. 
;

loop_
_space_group_symop_operation_xyz
'x, y, z'
'-x+1/2, -y, z+1/2'
'x+1/2, -y+1/2, -z'
'-x, y+1/2, -z+1/2'
'-x, -y, -z'
'x-1/2, y, -z-1/2'
'-x-1/2, y-1/2, z'
'x, -y-1/2, z-1/2'

loop_
_atom_site_label
_atom_site_type_symbol
_atom_site_fract_x
_atom_site_fract_y
_atom_site_fract_z
_atom_site_U_iso_or_equiv
_atom_site_adp_type
_atom_site_occupancy
_atom_site_site_symmetry_order
_atom_site_calc_flag
_atom_site_refinement_flags_posn
_atom_site_refinement_flags_adp
Cl1 Cl 1.15122(7) 0.33957(12) 0.62450(2) 0.0438(3) Uani 1 1 d . .
C1 C 0.7640(3) 0.2122(4) 0.59897(8) 0.0277(6) Uani 1 1 d . .
C2 C 0.7753(3) 0.1372(4) 0.55767(8) 0.0273(6) Uani 1 1 d . .
C3 C 0.9047(3) 0.1162(4) 0.53968(8) 0.0324(7) Uani 1 1 d . .
H3 H 0.912162 0.060754 0.512592 0.039 Uiso 1 1 calc R U
C4 C 1.0209(3) 0.1726(4) 0.55970(9) 0.0335(7) Uani 1 1 d . .
H4 H 1.107694 0.155971 0.547161 0.040 Uiso 1 1 calc R U
C5 C 1.0064(3) 0.2544(4) 0.59873(9) 0.0346(7) Uani 1 1 d . .
C6 C 0.8828(3) 0.2767(4) 0.61834(8) 0.0295(7) Uani 1 1 d . .
H6 H 0.877748 0.335696 0.645049 0.035 Uiso 1 1 calc R U
N7 N 0.6396(2) 0.2269(3) 0.61871(7) 0.0295(6) Uani 1 1 d . .
H7 H 0.567(3) 0.211(4) 0.6007(9) 0.035 Uiso 1 1 d . U
C8 C 0.6125(3) 0.2884(4) 0.66013(8) 0.0285(7) Uani 1 1 d . .
C9 C 0.6935(3) 0.2441(4) 0.69507(9) 0.0319(7) Uani 1 1 d . .
H9 H 0.769896 0.168091 0.691621 0.038 Uiso 1 1 calc R U
C10 C 0.6613(3) 0.3124(4) 0.73484(9) 0.0367(8) Uani 1 1 d . .
H10 H 0.718164 0.286439 0.758468 0.044 Uiso 1 1 calc R U
C11 C 0.5475(3) 0.4178(4) 0.74050(9) 0.0413(8) Uani 1 1 d . .
H11 H 0.526782 0.464726 0.767819 0.050 Uiso 1 1 calc R U
C12 C 0.4641(3) 0.4546(4) 0.70629(9) 0.0387(8) Uani 1 1 d . .
H12 H 0.384405 0.524088 0.710253 0.046 Uiso 1 1 calc R U
C13 C 0.4962(3) 0.3905(4) 0.66635(9) 0.0316(7) Uani 1 1 d . .
H13 H 0.438500 0.416337 0.642927 0.038 Uiso 1 1 calc R U
C14 C 0.6561(3) 0.0818(4) 0.53294(9) 0.0293(7) Uani 1 1 d . .
O15 O 0.53744(18) 0.1102(3) 0.54382(6) 0.0334(5) Uani 1 1 d . .
O16 O 0.6844(2) 0.0018(3) 0.49629(6) 0.0328(5) Uani 1 1 d . .
H16 H 0.609(3) -0.034(4) 0.4828(9) 0.049 Uiso 1 1 d . U

loop_
_atom_site_aniso_label
_atom_site_aniso_U_11
_atom_site_aniso_U_22
_atom_site_aniso_U_33
_atom_site_aniso_U_23
_atom_site_aniso_U_13
_atom_site_aniso_U_12
Cl1 0.0227(4) 0.0618(6) 0.0470(5) -0.0093(4) -0.0019(3) -0.0098(4)
C1 0.0234(14) 0.0291(17) 0.0305(14) 0.0029(12) 0.0009(12) 0.0006(12)
C2 0.0218(14) 0.0259(17) 0.0343(15) 0.0038(13) 0.0017(11) 0.0018(12)
C3 0.0306(16) 0.0332(19) 0.0335(16) -0.0005(13) 0.0049(13) 0.0027(13)
C4 0.0224(14) 0.0356(18) 0.0426(17) -0.0037(14) 0.0048(12) -0.0012(13)
C5 0.0248(15) 0.0364(19) 0.0426(18) 0.0020(15) -0.0024(13) -0.0017(13)
C6 0.0263(15) 0.0305(17) 0.0318(15) -0.0012(13) 0.0022(11) -0.0018(13)
N7 0.0191(12) 0.0356(15) 0.0338(14) -0.0024(11) 0.0008(10) 0.0023(11)
C8 0.0237(14) 0.0324(17) 0.0293(15) 0.0001(13) 0.0034(11) -0.0047(13)
C9 0.0287(15) 0.0311(18) 0.0359(16) 0.0059(13) 0.0020(12) -0.0003(13)
C10 0.0371(18) 0.041(2) 0.0320(16) 0.0045(14) -0.0021(13) -0.0140(15)
C11 0.0427(18) 0.048(2) 0.0336(17) -0.0055(15) 0.0112(14) -0.0127(17)
C12 0.0312(17) 0.0386(19) 0.0464(18) -0.0035(16) 0.0085(14) -0.0014(14)
C13 0.0239(15) 0.0346(18) 0.0363(16) 0.0019(14) 0.0037(12) -0.0030(13)
C14 0.0246(15) 0.0302(17) 0.0330(15) 0.0028(13) 0.0022(12) 0.0023(13)
O15 0.0219(10) 0.0436(13) 0.0348(11) -0.0018(9) 0.0001(8) 0.0008(9)
O16 0.0255(10) 0.0419(13) 0.0309(11) -0.0075(9) -0.0005(8) 0.0018(9)

loop_
_atom_type_symbol
_atom_type_description
_atom_type_scat_dispersion_real
_atom_type_scat_dispersion_imag
_atom_type_scat_source
C C 0.0033 0.0016 'International Tables Vol C Tables 4.2.6.8 and 6.1.1.4'
H H 0.0000 0.0000 'International Tables Vol C Tables 4.2.6.8 and 6.1.1.4'
Cl Cl 0.1484 0.1585 'International Tables Vol C Tables 4.2.6.8 and 6.1.1.4'
N N 0.0061 0.0033 'International Tables Vol C Tables 4.2.6.8 and 6.1.1.4'
O O 0.0106 0.0060 'International Tables Vol C Tables 4.2.6.8 and 6.1.1.4'

loop_
_geom_angle_atom_site_label_1
_geom_angle_atom_site_label_2
_geom_angle_atom_site_label_3
_geom_angle
N7 C1 C6 121.2(2)
N7 C1 C2 120.9(2)
C6 C1 C2 117.9(2)
C3 C2 C1 119.0(2)
C3 C2 C14 118.8(2)
C1 C2 C14 122.2(2)
C4 C3 C2 122.5(3)
C4 C3 H3 118.7
C2 C3 H3 118.7
C3 C4 C5 117.3(3)
C3 C4 H4 121.3
C5 C4 H4 121.3
C6 C5 C4 123.0(3)
C6 C5 Cl1 117.9(2)
C4 C5 Cl1 119.2(2)
C5 C6 C1 120.1(3)
C5 C6 H6 119.9
C1 C6 H6 119.9
C1 N7 C8 127.7(2)
C1 N7 H7 113.7(17)
C8 N7 H7 117.8(17)
C13 C8 C9 119.4(3)
C13 C8 N7 117.8(2)
C9 C8 N7 122.8(3)
C10 C9 C8 119.3(3)
C10 C9 H9 120.3
C8 C9 H9 120.3
C11 C10 C9 120.8(3)
C11 C10 H10 119.6
C9 C10 H10 119.6
C12 C11 C10 119.8(3)
C12 C11 H11 120.1
C10 C11 H11 120.1
C11 C12 C13 120.1(3)
C11 C12 H12 119.9
C13 C12 H12 119.9
C12 C13 C8 120.5(3)
C12 C13 H13 119.7
C8 C13 H13 119.7
O15 C14 O16 121.1(3)
O15 C14 C2 124.1(3)
O16 C14 C2 114.7(2)
C14 O16 H16 112(2)

loop_
_geom_bond_atom_site_label_1
_geom_bond_atom_site_label_2
_geom_bond_distance
Cl1 C5 1.760(3)
C1 N7 1.378(3)
C1 C6 1.405(4)
C1 C2 1.419(4)
C2 C3 1.403(3)
C2 C14 1.469(4)
C3 C4 1.373(4)
C3 H3 0.9500
C4 C5 1.379(4)
C4 H4 0.9500
C5 C6 1.375(4)
C6 H6 0.9500
N7 C8 1.406(3)
N7 H7 0.92(3)
C8 C13 1.391(4)
C8 C9 1.398(4)
C9 C10 1.387(4)
C9 H9 0.9500
C10 C11 1.383(4)
C10 H10 0.9500
C11 C12 1.381(4)
C11 H11 0.9500
C12 C13 1.381(4)
C12 H12 0.9500
C13 H13 0.9500
C14 O15 1.236(3)
C14 O16 1.328(3)
O16 H16 0.90(3)

loop_
_geom_hbond_atom_site_label_D
_geom_hbond_atom_site_label_H
_geom_hbond_atom_site_label_A
_geom_hbond_distance_DH
_geom_hbond_distance_HA
_geom_hbond_distance_DA
_geom_hbond_angle_DHA
_geom_hbond_site_symmetry_A
N7 H7 O15 0.92(3) 1.96(3) 2.705(3) 137(2) .
C13 H13 Cl1 0.95 2.95 3.664(3) 133.4 1_455
O16 H16 O15 0.90(3) 1.76(3) 2.659(3) 178(3) 5_656

loop_
_geom_torsion_atom_site_label_1
_geom_torsion_atom_site_label_2
_geom_torsion_atom_site_label_3
_geom_torsion_atom_site_label_4
_geom_torsion
N7 C1 C2 C3 -176.7(3)
C6 C1 C2 C3 5.6(4)
N7 C1 C2 C14 3.7(4)
C6 C1 C2 C14 -174.0(3)
C1 C2 C3 C4 -2.9(4)
C14 C2 C3 C4 176.7(3)
C2 C3 C4 C5 -0.7(5)
C3 C4 C5 C6 1.7(5)
C3 C4 C5 Cl1 -176.8(2)
C4 C5 C6 C1 1.1(5)
Cl1 C5 C6 C1 179.6(2)
N7 C1 C6 C5 177.5(3)
C2 C1 C6 C5 -4.7(4)
C6 C1 N7 C8 -6.2(4)
C2 C1 N7 C8 176.2(3)
C1 N7 C8 C13 142.3(3)
C1 N7 C8 C9 -40.7(4)
C13 C8 C9 C10 -4.1(4)
N7 C8 C9 C10 178.9(3)
C8 C9 C10 C11 2.4(4)
C9 C10 C11 C12 0.5(4)
C10 C11 C12 C13 -1.8(4)
C11 C12 C13 C8 0.1(4)
C9 C8 C13 C12 2.9(4)
N7 C8 C13 C12 180.0(3)
C3 C2 C14 O15 -172.6(3)
C1 C2 C14 O15 7.0(4)
C3 C2 C14 O16 5.3(4)
C1 C2 C14 O16 -175.1(2)
